data_9010623
loop_
_publ_author_name
'Siidra, O. I.'
'Krivovichev, S. V.'
'Armbruster, T.'
'Filatov, S. K.'
'Pekov, I. V.'

_publ_section_title
;The crystal structure of leningradite, PbCu3(VO4)2Cl2 Locality: Great fissure
 Tolbachik eruption, Kamchatka Peninsula, Russia Note: Changed signs of Cu2(y)
 and Cl(y) by personal communication with Krivovichev
;
_journal_name_full 'The Canadian Mineralogist'
_journal_page_first 445
_journal_page_last 449
_journal_paper_doi 10.2113/gscanmin.45.3.445
_journal_volume 45
_journal_year 2007
_chemical_compound_source 'Great fissure Tolbachik eruption, Kamchatka Peninsula, Russia'
_chemical_formula_sum 'Cl2 Cu3 O8 Pb V2'
_chemical_name_mineral Leningradite
_space_group_IT_number 72
_symmetry_space_group_name_Hall '-I 2 2c'
_symmetry_space_group_name_H-M 'I b a m'
_cell_angle_alpha 90
_cell_angle_beta 90
_cell_angle_gamma 90
_cell_length_a 9.005
_cell_length_b 11.046
_cell_length_c 9.349
_cell_formula_units_Z 4
_cell_volume 929.938
_database_code_amcsd 0006144
_exptl_crystal_density_diffrn 4.990
_cod_original_formula_sum 'Pb Cu3 V2 O8 Cl2'
_cod_database_code 9010623

loop_
_space_group_symop_operation_xyz
x,y,z
1/2+x,1/2+y,1/2+z
x,-y,1/2+z
1/2+x,1/2-y,+z
-x,y,1/2-z
1/2-x,1/2+y,-z
-x,y,1/2+z
1/2-x,1/2+y,+z
x,-y,1/2-z
1/2+x,1/2-y,-z
x,y,-z
1/2+x,1/2+y,1/2-z
-x,-y,z
1/2-x,1/2-y,1/2+z
-x,-y,-z
1/2-x,1/2-y,1/2-z

loop_
_atom_site_aniso_label
_atom_site_aniso_U_11
_atom_site_aniso_U_22
_atom_site_aniso_U_33
_atom_site_aniso_U_12
_atom_site_aniso_U_13
_atom_site_aniso_U_23
Pb 0.02620 0.01530 0.02150 0.00000 0.00000 0.00000
Cu1 0.01760 0.01460 0.01040 -0.00500 0.00000 0.00000
Cu2 0.00890 0.01980 0.00960 0.00350 0.00000 0.00000
V 0.00720 0.00930 0.00540 0.00000 0.00050 0.00000
O1 0.01230 0.01300 0.01300 -0.00340 -0.00220 0.00210
O2 0.01700 0.01500 0.01100 -0.00050 -0.00320 -0.00090
Cl 0.02080 0.01830 0.02380 0.00290 0.00000 0.00000

loop_
_atom_site_label
_atom_site_fract_x
_atom_site_fract_y
_atom_site_fract_z
_atom_site_U_iso_or_equiv
Pb 0.50000 0.00000 0.25000 0.02100
Cu1 0.00000 0.00000 0.00000 0.01420
Cu2 0.25095 -0.32837 0.00000 0.01280
V 0.50000 0.29546 0.25000 0.00730
O1 0.09810 0.11070 0.13540 0.01260
O2 0.38710 0.20150 0.15650 0.01410
Cl 0.31160 -0.08340 0.00000 0.02100

loop_
_cod_related_entry_id
_cod_related_entry_database
_cod_related_entry_code
1 AMCSD 0006144
